data_7715825
loop_
_publ_author_name
'Tauchi, Daiki'
'Kanno, Katsuya'
'Hasegawa, Masashi'
'Mazaki, Yasuhiro'
'Tsubaki, Kazunori'
'Sugiura, Ken-Ichi'
'Shiga, Takuya'
'Mori, Seiji'
'Nishikawa, Hiroyuki'

_publ_section_title
;
 Aggregation-induced enhanced fluorescence emission of chiral Zn(II)
 complexes coordinated by Schiff-base type binaphthyl ligands.
;
_journal_issue 21
_journal_name_full 'Dalton transactions (Cambridge, England : 2003)'
_journal_page_first 8926
_journal_page_last 8933
_journal_paper_doi 10.1039/d4dt00903g
_journal_volume 53
_journal_year 2024
_chemical_formula_moiety 'C47 H36 N2 O6 Zn, 2(C46 H36 N2 O4 Zn), 2(O)'
_chemical_formula_sum 'C69.5 H54 N3 O8 Zn1.5'
_chemical_formula_weight 1157.21
_space_group_crystal_system monoclinic
_space_group_IT_number 5
_space_group_name_Hall 'C 2y'
_space_group_name_H-M_alt 'C 1 2 1'
_atom_sites_solution_hydrogens geom
_audit_creation_method SHELXL-2018/3
_audit_update_record
;
2024-03-15 deposited with the CCDC.	2024-04-24 downloaded from the CCDC.
;
_cell_angle_alpha 90
_cell_angle_beta 90.879(2)
_cell_angle_gamma 90
_cell_formula_units_Z 4
_cell_length_a 35.6573(7)
_cell_length_b 8.2326(2)
_cell_length_c 18.9983(4)
_cell_measurement_reflns_used 32779
_cell_measurement_temperature 100(2)
_cell_measurement_theta_max 29.1260
_cell_measurement_theta_min 2.4480
_cell_volume 5576.3(2)
_computing_cell_refinement 'CrysAlisPro 1.171.41.117a (Rigaku OD, 2021)'
_computing_data_collection 'CrysAlisPro 1.171.41.117a (Rigaku OD, 2021)'
_computing_data_reduction 'CrysAlisPro 1.171.41.117a (Rigaku OD, 2021)'
_computing_structure_refinement 'SHELXL-2018/3 (Sheldrick, 2018)'
_computing_structure_solution 'SHELXT 2018/2 (Sheldrick, 2018)'
_diffrn_ambient_temperature 100(2)
_diffrn_detector_area_resol_mean 5.8140
_diffrn_measured_fraction_theta_full 0.999
_diffrn_measured_fraction_theta_max 0.999
_diffrn_measurement_device_type 'XtaLAB AFC10 (RCD3): quarter-chi single'
_diffrn_measurement_method '\f and \w scans'
_diffrn_radiation_type MoK\a
_diffrn_radiation_wavelength 0.71073
_diffrn_reflns_av_R_equivalents 0.0386
_diffrn_reflns_av_unetI/netI 0.0434
_diffrn_reflns_Laue_measured_fraction_full 0.999
_diffrn_reflns_Laue_measured_fraction_max 0.999
_diffrn_reflns_limit_h_max 46
_diffrn_reflns_limit_h_min -42
_diffrn_reflns_limit_k_max 10
_diffrn_reflns_limit_k_min -10
_diffrn_reflns_limit_l_max 24
_diffrn_reflns_limit_l_min -24
_diffrn_reflns_number 52124
_diffrn_reflns_point_group_measured_fraction_full 0.998
_diffrn_reflns_point_group_measured_fraction_max 0.997
_diffrn_reflns_theta_full 25.242
_diffrn_reflns_theta_max 27.500
_diffrn_reflns_theta_min 2.144
_diffrn_source 'Rotating-anode X-ray tube (dual wavelength)'
_exptl_absorpt_coefficient_mu 0.713
_exptl_absorpt_correction_T_max 1.00000
_exptl_absorpt_correction_T_min 0.69456
_exptl_absorpt_correction_type multi-scan
_exptl_absorpt_process_details
;
CrysAlisPro 1.171.41.117a (Rigaku Oxford Diffraction, 2021)
Empirical absorption correction using spherical harmonics,
implemented in SCALE3 ABSPACK scaling algorithm.
;
_exptl_crystal_colour 'clear light yellow'
_exptl_crystal_density_diffrn 1.378
_exptl_crystal_density_method 'not measured'
_exptl_crystal_description plate
_exptl_crystal_F_000 2404
_exptl_crystal_preparation Luminescent
_exptl_crystal_recrystallization_method 'Re-crystallisation from solvent: dichloromethane, methanol'
_exptl_crystal_size_max 0.330
_exptl_crystal_size_mid 0.170
_exptl_crystal_size_min 0.090
_refine_diff_density_max 0.987
_refine_diff_density_min -0.612
_refine_diff_density_rms 0.066
_refine_ls_abs_structure_details
;
 Flack x determined using 4625 quotients [(I+)-(I-)]/[(I+)+(I-)]
 (Parsons, Flack and Wagner, Acta Cryst. B69 (2013) 249-259).
;
_refine_ls_abs_structure_Flack -0.004(3)
_refine_ls_extinction_method none
_refine_ls_goodness_of_fit_ref 1.028
_refine_ls_hydrogen_treatment constr
_refine_ls_matrix_type full
_refine_ls_number_parameters 774
_refine_ls_number_reflns 12778
_refine_ls_number_restraints 1
_refine_ls_restrained_S_all 1.028
_refine_ls_R_factor_all 0.0484
_refine_ls_R_factor_gt 0.0415
_refine_ls_shift/su_max 0.007
_refine_ls_shift/su_mean 0.000
_refine_ls_structure_factor_coef Fsqd
_refine_ls_weighting_details 'w=1/[\s^2^(Fo^2^)+(0.0544P)^2^+1.9379P] where P=(Fo^2^+2Fc^2^)/3'
_refine_ls_weighting_scheme calc
_refine_ls_wR_factor_gt 0.0964
_refine_ls_wR_factor_ref 0.0996
_reflns_Friedel_coverage 0.864
_reflns_Friedel_fraction_full 0.998
_reflns_Friedel_fraction_max 0.994
_reflns_number_gt 11485
_reflns_number_total 12778
_reflns_threshold_expression 'I > 2\s(I)'
_cod_data_source_file d4dt00903g2.cif
_cod_data_source_block R-Zn-NMe0619
_cod_depositor_comments 'Adding full bibliography for 7715825--7715826.cif.'
_cod_original_sg_symbol_H-M 'C 2'
_cod_original_formula_sum 'C69.50 H54 N3 O8 Zn1.50'
_cod_database_code 7715825
_shelx_shelxl_version_number 2018/3
_shelx_space_group_comment
;
The symmetry employed for this shelxl refinement is uniquely defined
by the following loop, which should always be used as a source of
symmetry information in preference to the above space-group names.
They are only intended as comments.
;
_shelx_estimated_absorpt_t_min 0.799
_shelx_estimated_absorpt_t_max 0.939

loop_
_space_group_symop_operation_xyz
'x, y, z'
'-x, y, -z'
'x+1/2, y+1/2, z'
'-x+1/2, y+1/2, -z'

loop_
_atom_site_label
_atom_site_type_symbol
_atom_site_fract_x
_atom_site_fract_y
_atom_site_fract_z
_atom_site_U_iso_or_equiv
_atom_site_adp_type
_atom_site_occupancy
_atom_site_site_symmetry_order
_atom_site_calc_flag
_atom_site_refinement_flags_posn
_atom_site_refinement_flags_adp
_atom_site_refinement_flags_occupancy
_atom_site_disorder_assembly
_atom_site_disorder_group
Zn1 Zn 0.66655(2) 0.52996(5) 0.32781(2) 0.02897(11) Uani 1 1 d . . . . .
Zn2 Zn 0.500000 0.11789(9) 0.000000 0.03723(17) Uani 1 2 d S T P . .
N1 N 0.71557(8) 0.4145(4) 0.33770(15) 0.0366(7) Uani 1 1 d . . . . .
N2 N 0.61717(8) 0.4203(4) 0.31086(15) 0.0378(7) Uani 1 1 d . . . . .
N3 N 0.55072(8) -0.0001(5) 0.01092(15) 0.0455(9) Uani 1 1 d . . . . .
O1 O 0.66589(7) 0.6147(3) 0.42117(12) 0.0312(5) Uani 1 1 d . . . . .
O2 O 0.67609(7) 0.9122(3) 0.56062(16) 0.0423(7) Uani 1 1 d . . . . .
O3 O 0.66769(6) 0.6402(3) 0.23897(11) 0.0308(5) Uani 1 1 d . . . . .
O4 O 0.65836(7) 0.9637(3) 0.11371(17) 0.0434(7) Uani 1 1 d . . . . .
O5 O 0.49796(7) 0.1501(4) 0.10210(13) 0.0443(7) Uani 1 1 d . . . . .
O6 O 0.50780(7) 0.4272(4) 0.23938(18) 0.0508(8) Uani 1 1 d . . . . .
C1 C 0.68538(9) 0.5518(4) 0.47480(16) 0.0230(7) Uani 1 1 d . . . . .
C2 C 0.71839(8) 0.4528(4) 0.46526(17) 0.0270(7) Uani 1 1 d . . . . .
C3 C 0.73883(9) 0.3980(4) 0.52292(18) 0.0318(8) Uani 1 1 d . . . . .
H1 H 0.761166 0.337957 0.515387 0.038 Uiso 1 1 calc R U . . .
C4 C 0.72772(9) 0.4281(4) 0.59204(17) 0.0297(7) Uani 1 1 d . . . . .
C5 C 0.74760(11) 0.3632(5) 0.6513(2) 0.0427(9) Uani 1 1 d . . . . .
H2 H 0.769514 0.300041 0.644176 0.051 Uiso 1 1 calc R U . . .
C6 C 0.73575(12) 0.3900(5) 0.7177(2) 0.0481(10) Uani 1 1 d . . . . .
H3 H 0.748923 0.343841 0.756642 0.058 Uiso 1 1 calc R U . . .
C7 C 0.70386(11) 0.4866(5) 0.72869(19) 0.0415(9) Uani 1 1 d . . . . .
H4 H 0.695961 0.507068 0.775384 0.050 Uiso 1 1 calc R U . . .
C8 C 0.68397(10) 0.5517(5) 0.67320(18) 0.0338(9) Uani 1 1 d . . . . .
H5 H 0.662527 0.616660 0.682016 0.041 Uiso 1 1 calc R U . . .
C9 C 0.69498(8) 0.5235(5) 0.60269(15) 0.0257(6) Uani 1 1 d . . . . .
C10 C 0.67426(9) 0.5835(4) 0.54377(17) 0.0237(7) Uani 1 1 d . . . . .
C11 C 0.63928(8) 0.6790(4) 0.55526(16) 0.0248(7) Uani 1 1 d . . . . .
C12 C 0.60372(10) 0.6017(5) 0.55951(17) 0.0252(7) Uani 1 1 d . . . . .
C13 C 0.59961(10) 0.4295(5) 0.55232(19) 0.0337(8) Uani 1 1 d . . . . .
H6 H 0.621122 0.363920 0.544965 0.040 Uiso 1 1 calc R U . . .
C14 C 0.56492(11) 0.3580(5) 0.5559(2) 0.0415(10) Uani 1 1 d . . . . .
H7 H 0.562665 0.243579 0.551028 0.050 Uiso 1 1 calc R U . . .
C15 C 0.53280(11) 0.4523(6) 0.5668(2) 0.0448(11) Uani 1 1 d . . . . .
H8 H 0.508928 0.401428 0.569010 0.054 Uiso 1 1 calc R U . . .
C16 C 0.53560(11) 0.6162(6) 0.5742(2) 0.0414(10) Uani 1 1 d . . . . .
H9 H 0.513605 0.678731 0.581468 0.050 Uiso 1 1 calc R U . . .
C17 C 0.57085(9) 0.6948(5) 0.57127(17) 0.0289(8) Uani 1 1 d . . . . .
C18 C 0.57484(10) 0.8652(5) 0.58057(18) 0.0348(8) Uani 1 1 d . . . . .
H10 H 0.553259 0.929077 0.589635 0.042 Uiso 1 1 calc R U . . .
C19 C 0.60867(9) 0.9384(5) 0.57681(18) 0.0338(8) Uani 1 1 d . . . . .
H11 H 0.610578 1.052624 0.582990 0.041 Uiso 1 1 calc R U . . .
C20 C 0.64118(9) 0.8460(4) 0.56374(17) 0.0291(7) Uani 1 1 d . . . . .
C21 C 0.67864(15) 1.0868(5) 0.5583(3) 0.0597(15) Uani 1 1 d . . . . .
H12 H 0.664740 1.127463 0.517056 0.089 Uiso 1 1 calc R U . . .
H13 H 0.705018 1.119116 0.555218 0.089 Uiso 1 1 calc R U . . .
H14 H 0.667897 1.132662 0.601143 0.089 Uiso 1 1 calc R U . . .
C22 C 0.73236(9) 0.3995(4) 0.39750(19) 0.0345(8) Uani 1 1 d . . . . .
H15 H 0.756281 0.348702 0.397578 0.041 Uiso 1 1 calc R U . . .
C23 C 0.73528(14) 0.3557(8) 0.2756(2) 0.0692(16) Uani 1 1 d . . . . .
H16 H 0.758348 0.299926 0.290475 0.104 Uiso 1 1 calc R U . . .
H17 H 0.741575 0.447912 0.245354 0.104 Uiso 1 1 calc R U . . .
H18 H 0.719100 0.279991 0.249393 0.104 Uiso 1 1 calc R U . . .
C24 C 0.64970(9) 0.5891(4) 0.18174(17) 0.0239(7) Uani 1 1 d . . . . .
C25 C 0.61657(8) 0.4870(4) 0.18539(17) 0.0259(7) Uani 1 1 d . . . . .
C26 C 0.59766(8) 0.4427(4) 0.12416(17) 0.0290(7) Uani 1 1 d . . . . .
H37 H 0.575466 0.379486 0.127514 0.035 Uiso 1 1 calc R U . . .
C27 C 0.61018(8) 0.4881(4) 0.05726(17) 0.0298(7) Uani 1 1 d . . . . .
C28 C 0.59202(10) 0.4334(5) -0.00568(19) 0.0407(9) Uani 1 1 d . . . . .
H38 H 0.570628 0.365022 -0.002896 0.049 Uiso 1 1 calc R U . . .
C29 C 0.60512(10) 0.4783(6) -0.07000(19) 0.0484(11) Uani 1 1 d . . . . .
H39 H 0.593063 0.439755 -0.111700 0.058 Uiso 1 1 calc R U . . .
C30 C 0.63617(11) 0.5807(5) -0.07455(19) 0.0444(12) Uani 1 1 d . . . . .
H40 H 0.644558 0.614512 -0.119452 0.053 Uiso 1 1 calc R U . . .
C31 C 0.65472(9) 0.6331(5) -0.01507(17) 0.0345(8) Uani 1 1 d . . . . .
H41 H 0.676090 0.701052 -0.019329 0.041 Uiso 1 1 calc R U . . .
C32 C 0.64245(9) 0.5871(4) 0.05291(17) 0.0262(8) Uani 1 1 d . . . . .
C33 C 0.66210(8) 0.6350(4) 0.11558(16) 0.0217(6) Uani 1 1 d . . . . .
C34 C 0.69669(8) 0.7365(4) 0.10894(16) 0.0234(6) Uani 1 1 d . . . . .
C35 C 0.73258(9) 0.6632(4) 0.10062(16) 0.0235(7) Uani 1 1 d . . . . .
C36 C 0.73770(10) 0.4934(4) 0.09980(19) 0.0320(8) Uani 1 1 d . . . . .
H42 H 0.716543 0.424120 0.103974 0.038 Uiso 1 1 calc R U . . .
C37 C 0.77255(10) 0.4267(5) 0.0931(2) 0.0414(9) Uani 1 1 d . . . . .
H43 H 0.775273 0.311930 0.093093 0.050 Uiso 1 1 calc R U . . .
C38 C 0.80435(10) 0.5253(7) 0.0863(2) 0.0409(9) Uani 1 1 d . . . . .
H44 H 0.828485 0.477492 0.082608 0.049 Uiso 1 1 calc R U . . .
C39 C 0.80052(10) 0.6897(5) 0.0849(2) 0.0347(9) Uani 1 1 d . . . . .
H45 H 0.822050 0.755984 0.078982 0.042 Uiso 1 1 calc R U . . .
C40 C 0.76473(9) 0.7636(5) 0.09210(17) 0.0264(7) Uani 1 1 d . . . . .
C41 C 0.75997(9) 0.9333(4) 0.09119(18) 0.0324(7) Uani 1 1 d . . . . .
H46 H 0.781188 1.001230 0.084951 0.039 Uiso 1 1 calc R U . . .
C42 C 0.72569(9) 1.0017(4) 0.09905(19) 0.0340(8) Uani 1 1 d . . . . .
H47 H 0.723125 1.116535 0.098772 0.041 Uiso 1 1 calc R U . . .
C43 C 0.69385(9) 0.9025(4) 0.10763(17) 0.0273(7) Uani 1 1 d . . . . .
C44 C 0.65419(12) 1.1349(6) 0.1155(4) 0.0684(16) Uani 1 1 d . . . . .
H48 H 0.668485 1.178946 0.155619 0.103 Uiso 1 1 calc R U . . .
H49 H 0.627609 1.162304 0.120392 0.103 Uiso 1 1 calc R U . . .
H50 H 0.663583 1.181706 0.071755 0.103 Uiso 1 1 calc R U . . .
C45 C 0.60159(9) 0.4182(4) 0.24973(18) 0.0341(8) Uani 1 1 d . . . . .
H51 H 0.577824 0.366579 0.245943 0.041 Uiso 1 1 calc R U . . .
C46 C 0.59634(14) 0.3480(7) 0.3690(2) 0.0661(15) Uani 1 1 d . . . . .
H52 H 0.589907 0.432793 0.402940 0.099 Uiso 1 1 calc R U . . .
H53 H 0.611896 0.265321 0.392337 0.099 Uiso 1 1 calc R U . . .
H54 H 0.573314 0.297673 0.350523 0.099 Uiso 1 1 calc R U . . .
C47 C 0.51762(10) 0.0818(4) 0.15270(19) 0.0302(8) Uani 1 1 d . . . . .
C48 C 0.55112(9) -0.0106(4) 0.13949(17) 0.0285(7) Uani 1 1 d . . . . .
C49 C 0.57180(9) -0.0758(4) 0.19479(18) 0.0324(7) Uani 1 1 d . . . . .
H19 H 0.594262 -0.132856 0.184883 0.039 Uiso 1 1 calc R U . . .
C50 C 0.56080(9) -0.0605(4) 0.26474(18) 0.0323(7) Uani 1 1 d . . . . .
C51 C 0.58148(11) -0.1322(5) 0.3213(2) 0.0431(9) Uani 1 1 d . . . . .
H20 H 0.603683 -0.191439 0.311716 0.052 Uiso 1 1 calc R U . . .
C52 C 0.56998(12) -0.1172(5) 0.3887(2) 0.0508(11) Uani 1 1 d . . . . .
H21 H 0.583670 -0.168132 0.425924 0.061 Uiso 1 1 calc R U . . .
C53 C 0.53756(11) -0.0256(6) 0.4033(2) 0.0466(10) Uani 1 1 d . . . . .
H22 H 0.530029 -0.012300 0.450739 0.056 Uiso 1 1 calc R U . . .
C54 C 0.51685(10) 0.0442(6) 0.35042(19) 0.0378(9) Uani 1 1 d . . . . .
H23 H 0.494906 0.103687 0.361600 0.045 Uiso 1 1 calc R U . . .
C55 C 0.52744(9) 0.0295(5) 0.27924(17) 0.0302(7) Uani 1 1 d . . . . .
C56 C 0.50633(10) 0.0981(4) 0.22284(18) 0.0285(7) Uani 1 1 d . . . . .
C57 C 0.47129(9) 0.1926(4) 0.23662(17) 0.0298(7) Uani 1 1 d . . . . .
C58 C 0.43572(10) 0.1137(5) 0.24020(17) 0.0278(7) Uani 1 1 d . . . . .
C59 C 0.43165(11) -0.0578(5) 0.2327(2) 0.0354(9) Uani 1 1 d . . . . .
H24 H 0.453312 -0.123411 0.226959 0.043 Uiso 1 1 calc R U . . .
C60 C 0.39714(11) -0.1291(5) 0.2337(2) 0.0415(10) Uani 1 1 d . . . . .
H25 H 0.395109 -0.243516 0.228233 0.050 Uiso 1 1 calc R U . . .
C61 C 0.36470(12) -0.0364(6) 0.2426(2) 0.0464(11) Uani 1 1 d . . . . .
H26 H 0.340800 -0.087447 0.242503 0.056 Uiso 1 1 calc R U . . .
C62 C 0.36751(11) 0.1285(6) 0.2514(2) 0.0396(10) Uani 1 1 d . . . . .
H27 H 0.345439 0.191043 0.257809 0.047 Uiso 1 1 calc R U . . .
C63 C 0.40282(9) 0.2067(5) 0.25102(18) 0.0309(8) Uani 1 1 d . . . . .
C64 C 0.40667(10) 0.3765(5) 0.26010(18) 0.0361(8) Uani 1 1 d . . . . .
H28 H 0.384974 0.440329 0.268218 0.043 Uiso 1 1 calc R U . . .
C65 C 0.44052(10) 0.4498(5) 0.25749(18) 0.0362(8) Uani 1 1 d . . . . .
H29 H 0.442387 0.563844 0.264246 0.043 Uiso 1 1 calc R U . . .
C66 C 0.47297(10) 0.3582(5) 0.24482(18) 0.0340(8) Uani 1 1 d . . . . .
C67 C 0.51162(18) 0.5959(7) 0.2455(5) 0.103(3) Uani 1 1 d . . . . .
H30 H 0.497704 0.649058 0.207076 0.154 Uiso 1 1 calc R U . . .
H31 H 0.538201 0.625237 0.243076 0.154 Uiso 1 1 calc R U . . .
H32 H 0.501617 0.631453 0.290757 0.154 Uiso 1 1 calc R U . . .
C68 C 0.56558(9) -0.0415(5) 0.06974(18) 0.0358(8) Uani 1 1 d . . . . .
H33 H 0.588660 -0.098832 0.067667 0.043 Uiso 1 1 calc R U . . .
C69 C 0.57146(14) -0.0426(8) -0.0527(2) 0.0777(18) Uani 1 1 d . . . . .
H34 H 0.593192 -0.109665 -0.039682 0.117 Uiso 1 1 calc R U . . .
H35 H 0.580014 0.056905 -0.075755 0.117 Uiso 1 1 calc R U . . .
H36 H 0.555017 -0.103347 -0.085005 0.117 Uiso 1 1 calc R U . . .
O7 O 0.66753(17) 0.0099(11) 0.3554(14) 0.236(13) Uani 0.678(17) 1 d . . P A 1
O8 O 0.6671(3) -0.0023(14) 0.2759(7) 0.060(4) Uani 0.322(17) 1 d . . P A 2
O9 O 0.500000 0.3814(6) 0.000000 0.0801(17) Uani 1 2 d S T P . .
C70 C 0.4998(3) 0.499(2) 0.0614(11) 0.146(9) Uani 0.5 1 d . . P . .
O11 O 0.4850(6) 0.695(3) 0.0983(12) 0.126(7) Uani 0.25 1 d . . P . .
O10 O 0.5123(4) 0.5577(18) 0.0958(8) 0.065(4) Uani 0.25 1 d . . P . .

loop_
_atom_site_aniso_label
_atom_site_aniso_U_11
_atom_site_aniso_U_22
_atom_site_aniso_U_33
_atom_site_aniso_U_23
_atom_site_aniso_U_13
_atom_site_aniso_U_12
Zn1 0.0288(2) 0.0302(2) 0.02801(19) 0.0024(2) 0.00312(14) 0.0010(2)
Zn2 0.0251(3) 0.0488(4) 0.0376(3) 0.000 -0.0044(2) 0.000
N1 0.0377(16) 0.0397(18) 0.0327(15) -0.0033(14) 0.0070(13) 0.0093(14)
N2 0.0418(17) 0.0361(18) 0.0356(16) 0.0040(14) 0.0092(13) -0.0117(14)
N3 0.0372(16) 0.064(3) 0.0348(15) -0.0114(16) -0.0005(12) 0.0168(17)
O1 0.0297(12) 0.0353(13) 0.0286(11) 0.0004(11) -0.0001(9) 0.0100(11)
O2 0.0283(13) 0.0217(14) 0.0770(19) -0.0027(13) 0.0062(12) -0.0018(10)
O3 0.0322(12) 0.0331(13) 0.0271(11) 0.0044(10) -0.0007(9) -0.0091(11)
O4 0.0255(12) 0.0208(13) 0.084(2) -0.0010(14) 0.0030(12) 0.0042(10)
O5 0.0366(14) 0.0567(19) 0.0394(14) -0.0104(14) -0.0064(11) 0.0223(13)
O6 0.0309(14) 0.0290(15) 0.093(2) -0.0191(15) 0.0096(14) -0.0052(11)
C1 0.0178(15) 0.0205(19) 0.0307(15) 0.0015(13) 0.0021(12) 0.0014(12)
C2 0.0209(15) 0.0262(17) 0.0341(17) 0.0005(14) 0.0033(12) -0.0012(13)
C3 0.0235(16) 0.0269(18) 0.0449(19) 0.0013(15) -0.0012(14) 0.0038(13)
C4 0.0282(16) 0.0249(18) 0.0360(17) 0.0000(14) -0.0019(13) -0.0004(13)
C5 0.039(2) 0.041(2) 0.048(2) 0.0017(18) -0.0115(17) 0.0096(17)
C6 0.055(3) 0.048(3) 0.041(2) 0.0109(19) -0.0145(18) 0.003(2)
C7 0.043(2) 0.047(3) 0.0341(18) 0.0059(17) -0.0011(15) -0.0046(17)
C8 0.0301(18) 0.037(2) 0.0341(17) -0.0003(16) 0.0007(13) -0.0053(16)
C9 0.0228(14) 0.0214(15) 0.0330(15) 0.0000(17) 0.0009(11) -0.0060(15)
C10 0.0198(17) 0.0214(18) 0.0301(16) -0.0006(12) 0.0012(13) -0.0034(11)
C11 0.0227(15) 0.0271(17) 0.0244(15) 0.0011(13) 0.0011(12) 0.0023(13)
C12 0.0243(17) 0.0297(18) 0.0218(15) 0.0041(14) 0.0020(12) 0.0010(14)
C13 0.0275(18) 0.034(2) 0.039(2) 0.0035(16) 0.0004(15) -0.0006(15)
C14 0.035(2) 0.037(2) 0.052(2) 0.0079(19) -0.0040(17) -0.0112(17)
C15 0.0237(18) 0.053(3) 0.057(3) 0.013(2) -0.0025(17) -0.0080(18)
C16 0.0244(19) 0.054(3) 0.046(2) 0.011(2) 0.0011(16) 0.007(2)
C17 0.0223(17) 0.039(2) 0.0256(16) 0.0067(15) 0.0011(13) 0.0038(14)
C18 0.0311(18) 0.040(2) 0.0329(18) -0.0025(16) 0.0042(14) 0.0114(16)
C19 0.0322(18) 0.0292(19) 0.0402(19) -0.0048(16) 0.0024(14) 0.0051(15)
C20 0.0275(17) 0.0280(18) 0.0318(17) 0.0005(14) 0.0021(13) 0.0003(13)
C21 0.044(3) 0.028(2) 0.107(4) -0.005(2) 0.022(3) -0.0047(18)
C22 0.0271(17) 0.034(2) 0.0422(19) 0.0001(16) 0.0073(14) 0.0074(14)
C23 0.064(3) 0.100(4) 0.043(2) -0.009(3) 0.011(2) 0.040(3)
C24 0.0228(17) 0.0180(16) 0.0307(16) -0.0019(12) 0.0006(13) 0.0019(12)
C25 0.0227(15) 0.0209(17) 0.0341(16) -0.0009(12) 0.0038(12) -0.0006(11)
C26 0.0219(15) 0.0218(17) 0.0433(18) -0.0040(15) 0.0001(13) -0.0015(13)
C27 0.0199(15) 0.031(2) 0.0387(17) -0.0042(14) -0.0032(13) 0.0047(12)
C28 0.0273(17) 0.050(2) 0.045(2) -0.0112(19) -0.0071(15) 0.0008(17)
C29 0.039(2) 0.070(3) 0.0364(19) -0.013(2) -0.0104(16) 0.010(2)
C30 0.033(2) 0.070(3) 0.0309(18) 0.0008(17) 0.0020(15) 0.0134(17)
C31 0.0260(17) 0.044(2) 0.0333(17) 0.0010(17) 0.0009(13) 0.0094(17)
C32 0.0203(17) 0.0271(18) 0.0313(16) -0.0022(13) 0.0011(13) 0.0092(12)
C33 0.0182(14) 0.0178(16) 0.0291(15) -0.0014(13) 0.0018(11) 0.0027(12)
C34 0.0234(15) 0.0218(16) 0.0251(15) 0.0013(12) 0.0013(12) 0.0011(12)
C35 0.0219(15) 0.0275(19) 0.0213(15) 0.0000(14) 0.0017(12) -0.0005(14)
C36 0.0268(17) 0.023(2) 0.046(2) 0.0005(15) 0.0087(14) 0.0009(14)
C37 0.031(2) 0.031(2) 0.063(2) -0.0023(19) 0.0096(17) 0.0068(16)
C38 0.0216(16) 0.045(2) 0.056(2) -0.005(3) 0.0063(15) 0.005(2)
C39 0.0206(17) 0.041(2) 0.043(2) -0.0036(17) 0.0049(14) -0.0044(15)
C40 0.0243(16) 0.0296(19) 0.0254(16) 0.0005(14) 0.0000(12) -0.0031(14)
C41 0.0266(16) 0.0310(19) 0.0397(18) -0.0014(15) 0.0001(13) -0.0086(14)
C42 0.0323(17) 0.0191(19) 0.050(2) 0.0009(15) -0.0030(14) -0.0044(13)
C43 0.0216(15) 0.0228(17) 0.0375(17) 0.0006(14) 0.0004(13) 0.0024(12)
C44 0.033(2) 0.028(2) 0.144(5) -0.003(3) 0.009(3) 0.003(2)
C45 0.0303(17) 0.0309(19) 0.0414(19) -0.0008(16) 0.0077(14) -0.0084(14)
C46 0.074(3) 0.083(4) 0.042(2) 0.014(2) 0.011(2) -0.038(3)
C47 0.0228(18) 0.031(2) 0.0369(18) -0.0081(14) -0.0031(14) 0.0009(12)
C48 0.0242(15) 0.0244(19) 0.0369(17) -0.0054(13) 0.0013(13) 0.0011(12)
C49 0.0256(16) 0.0267(18) 0.0448(19) 0.0005(15) 0.0003(14) 0.0016(13)
C50 0.0312(17) 0.0255(18) 0.0400(18) 0.0013(15) 0.0007(14) -0.0063(14)
C51 0.042(2) 0.037(2) 0.051(2) 0.0063(18) -0.0058(17) 0.0021(17)
C52 0.059(3) 0.046(3) 0.047(2) 0.016(2) -0.0091(19) -0.011(2)
C53 0.051(2) 0.052(3) 0.0368(19) 0.0069(18) 0.0066(17) -0.016(2)
C54 0.0357(19) 0.038(2) 0.0399(18) -0.0002(19) 0.0070(15) -0.0101(19)
C55 0.0260(16) 0.0252(15) 0.0395(16) -0.0016(19) 0.0030(12) -0.0092(16)
C56 0.0223(17) 0.0253(17) 0.0380(18) -0.0068(15) 0.0030(14) -0.0048(13)
C57 0.0253(16) 0.0326(19) 0.0318(17) -0.0048(14) 0.0029(13) -0.0008(13)
C58 0.0259(17) 0.033(2) 0.0246(16) -0.0011(16) 0.0006(13) -0.0002(16)
C59 0.0300(19) 0.036(2) 0.040(2) 0.0027(18) 0.0029(16) -0.0003(17)
C60 0.037(2) 0.039(2) 0.049(2) 0.0032(19) -0.0024(17) -0.0105(18)
C61 0.0262(19) 0.058(3) 0.055(3) 0.009(2) -0.0025(17) -0.0095(19)
C62 0.0266(18) 0.051(3) 0.041(2) 0.010(2) 0.0016(15) 0.006(2)
C63 0.0258(17) 0.043(2) 0.0241(16) 0.0028(15) 0.0025(13) 0.0011(15)
C64 0.0317(19) 0.042(2) 0.0342(18) -0.0025(16) 0.0040(14) 0.0109(16)
C65 0.0358(19) 0.0308(19) 0.0423(19) -0.0064(16) 0.0049(15) 0.0042(16)
C66 0.0297(18) 0.0329(19) 0.0395(19) -0.0059(16) 0.0061(14) -0.0002(14)
C67 0.065(4) 0.037(3) 0.207(8) -0.041(4) 0.057(5) -0.021(3)
C68 0.0294(17) 0.037(2) 0.0407(19) -0.0099(16) 0.0008(14) 0.0086(15)
C69 0.071(3) 0.122(5) 0.040(2) -0.020(3) 0.003(2) 0.049(3)
O7 0.047(4) 0.059(5) 0.60(4) -0.111(11) -0.025(8) 0.008(4)
O8 0.064(6) 0.033(7) 0.081(9) 0.000(5) -0.017(5) -0.012(5)
O9 0.043(3) 0.045(3) 0.152(5) 0.000 0.009(3) 0.000
C70 0.033(6) 0.109(12) 0.29(2) -0.134(16) -0.025(10) 0.009(7)
O11 0.129(16) 0.085(15) 0.164(19) -0.022(14) -0.014(14) 0.024(13)
O10 0.068(10) 0.052(10) 0.073(9) -0.009(7) -0.002(7) 0.007(7)

loop_
_atom_type_symbol
_atom_type_description
_atom_type_scat_dispersion_real
_atom_type_scat_dispersion_imag
_atom_type_scat_source
C C 0.0033 0.0016 'International Tables Vol C Tables 4.2.6.8 and 6.1.1.4'
H H 0.0000 0.0000 'International Tables Vol C Tables 4.2.6.8 and 6.1.1.4'
N N 0.0061 0.0033 'International Tables Vol C Tables 4.2.6.8 and 6.1.1.4'
O O 0.0106 0.0060 'International Tables Vol C Tables 4.2.6.8 and 6.1.1.4'
Zn Zn 0.2839 1.4301 'International Tables Vol C Tables 4.2.6.8 and 6.1.1.4'

loop_
_geom_angle_atom_site_label_1
_geom_angle_atom_site_label_2
_geom_angle_atom_site_label_3
_geom_angle
_geom_angle_site_symmetry_1
_geom_angle_site_symmetry_3
_geom_angle_publ_flag
O1 Zn1 O3 130.28(11) . . ?
O1 Zn1 N1 96.31(11) . . ?
O3 Zn1 N1 106.13(11) . . ?
O1 Zn1 N2 106.95(11) . . ?
O3 Zn1 N2 95.88(11) . . ?
N1 Zn1 N2 124.58(14) . . ?
O5 Zn2 O5 164.5(2) 2_655 . ?
O5 Zn2 N3 90.56(11) 2_655 2_655 ?
O5 Zn2 N3 96.75(12) . 2_655 ?
O5 Zn2 N3 96.75(12) 2_655 . ?
O5 Zn2 N3 90.57(11) . . ?
N3 Zn2 N3 123.7(2) 2_655 . ?
O5 Zn2 O9 82.23(10) 2_655 . ?
O5 Zn2 O9 82.23(10) . . ?
N3 Zn2 O9 118.13(11) 2_655 . ?
N3 Zn2 O9 118.13(11) . . ?
C22 N1 C23 117.3(3) . . ?
C22 N1 Zn1 121.7(2) . . ?
C23 N1 Zn1 120.8(3) . . ?
C45 N2 C46 117.4(3) . . ?
C45 N2 Zn1 121.4(2) . . ?
C46 N2 Zn1 121.1(3) . . ?
C68 N3 C69 116.7(3) . . ?
C68 N3 Zn2 124.5(2) . . ?
C69 N3 Zn2 118.8(3) . . ?
C1 O1 Zn1 123.8(2) . . ?
C20 O2 C21 117.3(3) . . ?
C24 O3 Zn1 123.8(2) . . ?
C43 O4 C44 117.7(3) . . ?
C47 O5 Zn2 129.9(2) . . ?
C66 O6 C67 119.4(4) . . ?
O1 C1 C10 119.5(3) . . ?
O1 C1 C2 122.7(3) . . ?
C10 C1 C2 117.7(3) . . ?
C3 C2 C1 120.3(3) . . ?
C3 C2 C22 114.8(3) . . ?
C1 C2 C22 124.8(3) . . ?
C2 C3 C4 122.2(3) . . ?
C3 C4 C5 122.0(3) . . ?
C3 C4 C9 118.4(3) . . ?
C5 C4 C9 119.5(3) . . ?
C6 C5 C4 121.1(4) . . ?
C5 C6 C7 119.7(3) . . ?
C8 C7 C6 121.1(4) . . ?
C7 C8 C9 120.9(4) . . ?
C10 C9 C8 122.6(3) . . ?
C10 C9 C4 119.8(3) . . ?
C8 C9 C4 117.6(3) . . ?
C1 C10 C9 121.5(3) . . ?
C1 C10 C11 119.0(3) . . ?
C9 C10 C11 119.6(3) . . ?
C20 C11 C12 118.7(3) . . ?
C20 C11 C10 120.0(3) . . ?
C12 C11 C10 121.3(3) . . ?
C11 C12 C17 120.4(3) . . ?
C11 C12 C13 121.9(3) . . ?
C17 C12 C13 117.7(4) . . ?
C14 C13 C12 120.7(4) . . ?
C13 C14 C15 120.6(4) . . ?
C16 C15 C14 120.4(4) . . ?
C15 C16 C17 120.9(4) . . ?
C16 C17 C18 122.3(4) . . ?
C16 C17 C12 119.6(4) . . ?
C18 C17 C12 118.1(3) . . ?
C19 C18 C17 121.4(3) . . ?
C18 C19 C20 120.4(3) . . ?
O2 C20 C11 115.8(3) . . ?
O2 C20 C19 123.1(3) . . ?
C11 C20 C19 121.1(3) . . ?
N1 C22 C2 126.4(3) . . ?
O3 C24 C33 120.0(3) . . ?
O3 C24 C25 122.0(3) . . ?
C33 C24 C25 118.0(3) . . ?
C26 C25 C24 119.9(3) . . ?
C26 C25 C45 115.0(3) . . ?
C24 C25 C45 125.0(3) . . ?
C25 C26 C27 122.2(3) . . ?
C26 C27 C32 118.5(3) . . ?
C26 C27 C28 121.9(3) . . ?
C32 C27 C28 119.6(3) . . ?
C29 C28 C27 120.5(4) . . ?
C28 C29 C30 120.1(3) . . ?
C31 C30 C29 120.8(4) . . ?
C30 C31 C32 121.0(4) . . ?
C27 C32 C31 118.0(3) . . ?
C27 C32 C33 120.0(3) . . ?
C31 C32 C33 122.0(3) . . ?
C24 C33 C32 121.3(3) . . ?
C24 C33 C34 120.1(3) . . ?
C32 C33 C34 118.6(3) . . ?
C43 C34 C35 119.1(3) . . ?
C43 C34 C33 119.9(3) . . ?
C35 C34 C33 121.0(3) . . ?
C36 C35 C40 118.0(3) . . ?
C36 C35 C34 122.5(3) . . ?
C40 C35 C34 119.5(3) . . ?
C37 C36 C35 121.2(3) . . ?
C36 C37 C38 120.9(4) . . ?
C39 C38 C37 119.8(4) . . ?
C38 C39 C40 120.9(3) . . ?
C41 C40 C35 118.7(3) . . ?
C41 C40 C39 122.1(3) . . ?
C35 C40 C39 119.2(3) . . ?
C42 C41 C40 121.3(3) . . ?
C41 C42 C43 120.1(3) . . ?
O4 C43 C34 115.7(3) . . ?
O4 C43 C42 122.9(3) . . ?
C34 C43 C42 121.4(3) . . ?
N2 C45 C25 126.7(3) . . ?
O5 C47 C56 119.9(3) . . ?
O5 C47 C48 122.3(3) . . ?
C56 C47 C48 117.8(3) . . ?
C49 C48 C47 120.4(3) . . ?
C49 C48 C68 115.6(3) . . ?
C47 C48 C68 123.9(3) . . ?
C48 C49 C50 122.3(3) . . ?
C49 C50 C51 122.1(3) . . ?
C49 C50 C55 118.4(3) . . ?
C51 C50 C55 119.5(3) . . ?
C52 C51 C50 121.0(4) . . ?
C51 C52 C53 119.6(4) . . ?
C54 C53 C52 121.0(4) . . ?
C53 C54 C55 121.2(4) . . ?
C54 C55 C56 122.8(3) . . ?
C54 C55 C50 117.6(3) . . ?
C56 C55 C50 119.6(3) . . ?
C47 C56 C55 121.5(3) . . ?
C47 C56 C57 117.8(3) . . ?
C55 C56 C57 120.6(3) . . ?
C66 C57 C58 118.9(3) . . ?
C66 C57 C56 120.0(3) . . ?
C58 C57 C56 121.1(3) . . ?
C63 C58 C57 119.9(4) . . ?
C63 C58 C59 117.7(4) . . ?
C57 C58 C59 122.3(4) . . ?
C60 C59 C58 121.0(4) . . ?
C59 C60 C61 121.0(4) . . ?
C62 C61 C60 119.7(4) . . ?
C61 C62 C63 120.9(4) . . ?
C64 C63 C58 118.1(3) . . ?
C64 C63 C62 122.3(4) . . ?
C58 C63 C62 119.6(4) . . ?
C65 C64 C63 121.5(3) . . ?
C64 C65 C66 120.3(4) . . ?
O6 C66 C57 116.1(3) . . ?
O6 C66 C65 122.7(3) . . ?
C57 C66 C65 121.2(3) . . ?
N3 C68 C48 127.2(3) . . ?
C70 O9 C70 100.5(17) . 2_655 ?
C70 O9 Zn2 129.8(9) . . ?
C70 O9 Zn2 129.7(9) 2_655 . ?
O10 C70 O9 150.8(16) . . ?
O10 C70 O11 53.8(13) . . ?
O9 C70 O11 149.1(15) . . ?
O10 O11 C70 29.8(8) . . ?
C70 O10 O11 96.4(16) . . ?

loop_
_geom_bond_atom_site_label_1
_geom_bond_atom_site_label_2
_geom_bond_distance
_geom_bond_site_symmetry_2
_geom_bond_publ_flag
Zn1 O1 1.906(2) . ?
Zn1 O3 1.917(2) . ?
Zn1 N1 1.996(3) . ?
Zn1 N2 2.001(3) . ?
Zn2 O5 1.960(2) 2_655 ?
Zn2 O5 1.960(2) . ?
Zn2 N3 2.061(3) 2_655 ?
Zn2 N3 2.061(3) . ?
Zn2 O9 2.170(5) . ?
N1 C22 1.282(4) . ?
N1 C23 1.465(5) . ?
N2 C45 1.280(5) . ?
N2 C46 1.466(5) . ?
N3 C68 1.276(5) . ?
N3 C69 1.468(5) . ?
O1 C1 1.329(4) . ?
O2 C20 1.361(4) . ?
O2 C21 1.441(5) . ?
O3 C24 1.323(4) . ?
O4 C43 1.369(4) . ?
O4 C44 1.417(6) . ?
O5 C47 1.308(4) . ?
O6 C66 1.371(4) . ?
O6 C67 1.400(5) . ?
C1 C10 1.399(4) . ?
C1 C2 1.446(4) . ?
C2 C3 1.382(5) . ?
C2 C22 1.455(5) . ?
C3 C4 1.399(5) . ?
C4 C5 1.426(5) . ?
C4 C9 1.424(5) . ?
C5 C6 1.354(6) . ?
C6 C7 1.405(6) . ?
C7 C8 1.371(5) . ?
C8 C9 1.421(4) . ?
C9 C10 1.420(5) . ?
C10 C11 1.493(4) . ?
C11 C20 1.386(5) . ?
C11 C12 1.422(5) . ?
C12 C17 1.421(5) . ?
C12 C13 1.432(5) . ?
C13 C14 1.372(5) . ?
C14 C15 1.402(6) . ?
C15 C16 1.360(6) . ?
C16 C17 1.416(6) . ?
C17 C18 1.421(5) . ?
C18 C19 1.351(5) . ?
C19 C20 1.412(5) . ?
C24 C33 1.391(4) . ?
C24 C25 1.452(4) . ?
C25 C26 1.385(4) . ?
C25 C45 1.456(4) . ?
C26 C27 1.404(5) . ?
C27 C32 1.414(5) . ?
C27 C28 1.424(5) . ?
C28 C29 1.366(5) . ?
C29 C30 1.396(6) . ?
C30 C31 1.370(5) . ?
C31 C32 1.421(5) . ?
C32 C33 1.428(4) . ?
C33 C34 1.497(4) . ?
C34 C43 1.371(5) . ?
C34 C35 1.426(4) . ?
C35 C36 1.410(6) . ?
C35 C40 1.425(5) . ?
C36 C37 1.366(5) . ?
C37 C38 1.402(6) . ?
C38 C39 1.360(7) . ?
C39 C40 1.422(5) . ?
C40 C41 1.407(5) . ?
C41 C42 1.356(5) . ?
C42 C43 1.410(4) . ?
C47 C56 1.404(5) . ?
C47 C48 1.441(5) . ?
C48 C49 1.383(5) . ?
C48 C68 1.452(5) . ?
C49 C50 1.397(5) . ?
C50 C51 1.422(5) . ?
C50 C55 1.432(5) . ?
C51 C52 1.357(6) . ?
C52 C53 1.411(6) . ?
C53 C54 1.365(6) . ?
C54 C55 1.415(5) . ?
C55 C56 1.417(5) . ?
C56 C57 1.498(5) . ?
C57 C66 1.373(5) . ?
C57 C58 1.428(5) . ?
C58 C63 1.418(5) . ?
C58 C59 1.427(5) . ?
C59 C60 1.364(5) . ?
C60 C61 1.398(6) . ?
C61 C62 1.371(7) . ?
C62 C63 1.414(5) . ?
C63 C64 1.415(6) . ?
C64 C65 1.351(5) . ?
C65 C66 1.405(5) . ?
O9 C70 1.519(15) . ?
O9 C70 1.519(15) 2_655 ?
C70 O10 0.919(17) . ?
C70 O11 1.84(2) . ?
O11 O10 1.49(2) . ?

loop_
_geom_torsion_atom_site_label_1
_geom_torsion_atom_site_label_2
_geom_torsion_atom_site_label_3
_geom_torsion_atom_site_label_4
_geom_torsion
_geom_torsion_site_symmetry_1
_geom_torsion_site_symmetry_2
_geom_torsion_site_symmetry_3
_geom_torsion_site_symmetry_4
_geom_torsion_publ_flag
Zn1 O1 C1 C10 -158.6(2) . . . . ?
Zn1 O1 C1 C2 22.5(5) . . . . ?
O1 C1 C2 C3 176.3(3) . . . . ?
C10 C1 C2 C3 -2.7(5) . . . . ?
O1 C1 C2 C22 -5.2(5) . . . . ?
C10 C1 C2 C22 175.8(3) . . . . ?
C1 C2 C3 C4 3.3(5) . . . . ?
C22 C2 C3 C4 -175.3(3) . . . . ?
C2 C3 C4 C5 176.1(3) . . . . ?
C2 C3 C4 C9 -2.4(5) . . . . ?
C3 C4 C5 C6 -178.1(4) . . . . ?
C9 C4 C5 C6 0.3(6) . . . . ?
C4 C5 C6 C7 -1.5(6) . . . . ?
C5 C6 C7 C8 1.4(6) . . . . ?
C6 C7 C8 C9 0.0(6) . . . . ?
C7 C8 C9 C10 177.4(4) . . . . ?
C7 C8 C9 C4 -1.2(5) . . . . ?
C3 C4 C9 C10 0.9(5) . . . . ?
C5 C4 C9 C10 -177.6(3) . . . . ?
C3 C4 C9 C8 179.5(3) . . . . ?
C5 C4 C9 C8 1.0(5) . . . . ?
O1 C1 C10 C9 -177.8(3) . . . . ?
C2 C1 C10 C9 1.2(5) . . . . ?
O1 C1 C10 C11 3.8(5) . . . . ?
C2 C1 C10 C11 -177.2(3) . . . . ?
C8 C9 C10 C1 -179.0(3) . . . . ?
C4 C9 C10 C1 -0.4(5) . . . . ?
C8 C9 C10 C11 -0.5(5) . . . . ?
C4 C9 C10 C11 178.1(3) . . . . ?
C1 C10 C11 C20 -92.8(4) . . . . ?
C9 C10 C11 C20 88.7(4) . . . . ?
C1 C10 C11 C12 88.7(4) . . . . ?
C9 C10 C11 C12 -89.7(4) . . . . ?
C20 C11 C12 C17 0.8(5) . . . . ?
C10 C11 C12 C17 179.3(3) . . . . ?
C20 C11 C12 C13 -179.1(3) . . . . ?
C10 C11 C12 C13 -0.6(5) . . . . ?
C11 C12 C13 C14 -179.3(3) . . . . ?
C17 C12 C13 C14 0.7(6) . . . . ?
C12 C13 C14 C15 0.0(6) . . . . ?
C13 C14 C15 C16 -0.3(7) . . . . ?
C14 C15 C16 C17 -0.1(7) . . . . ?
C15 C16 C17 C18 -178.4(4) . . . . ?
C15 C16 C17 C12 0.8(6) . . . . ?
C11 C12 C17 C16 179.0(3) . . . . ?
C13 C12 C17 C16 -1.1(5) . . . . ?
C11 C12 C17 C18 -1.8(5) . . . . ?
C13 C12 C17 C18 178.1(3) . . . . ?
C16 C17 C18 C19 -179.3(3) . . . . ?
C12 C17 C18 C19 1.5(5) . . . . ?
C17 C18 C19 C20 -0.3(5) . . . . ?
C21 O2 C20 C11 170.7(4) . . . . ?
C21 O2 C20 C19 -11.1(6) . . . . ?
C12 C11 C20 O2 178.6(3) . . . . ?
C10 C11 C20 O2 0.2(5) . . . . ?
C12 C11 C20 C19 0.4(5) . . . . ?
C10 C11 C20 C19 -178.0(3) . . . . ?
C18 C19 C20 O2 -178.8(3) . . . . ?
C18 C19 C20 C11 -0.7(5) . . . . ?
C23 N1 C22 C2 178.5(4) . . . . ?
Zn1 N1 C22 C2 3.6(5) . . . . ?
C3 C2 C22 N1 169.5(4) . . . . ?
C1 C2 C22 N1 -9.1(6) . . . . ?
Zn1 O3 C24 C33 -155.9(2) . . . . ?
Zn1 O3 C24 C25 25.0(4) . . . . ?
O3 C24 C25 C26 177.0(3) . . . . ?
C33 C24 C25 C26 -2.1(5) . . . . ?
O3 C24 C25 C45 -5.8(5) . . . . ?
C33 C24 C25 C45 175.1(3) . . . . ?
C24 C25 C26 C27 2.5(5) . . . . ?
C45 C25 C26 C27 -175.0(3) . . . . ?
C25 C26 C27 C32 -2.3(5) . . . . ?
C25 C26 C27 C28 175.8(3) . . . . ?
C26 C27 C28 C29 -179.3(4) . . . . ?
C32 C27 C28 C29 -1.3(6) . . . . ?
C27 C28 C29 C30 -1.0(6) . . . . ?
C28 C29 C30 C31 2.3(6) . . . . ?
C29 C30 C31 C32 -1.2(6) . . . . ?
C26 C27 C32 C31 -179.6(3) . . . . ?
C28 C27 C32 C31 2.3(5) . . . . ?
C26 C27 C32 C33 1.7(5) . . . . ?
C28 C27 C32 C33 -176.4(3) . . . . ?
C30 C31 C32 C27 -1.1(5) . . . . ?
C30 C31 C32 C33 177.6(3) . . . . ?
O3 C24 C33 C32 -177.5(3) . . . . ?
C25 C24 C33 C32 1.6(5) . . . . ?
O3 C24 C33 C34 2.5(5) . . . . ?
C25 C24 C33 C34 -178.4(3) . . . . ?
C27 C32 C33 C24 -1.4(5) . . . . ?
C31 C32 C33 C24 179.9(3) . . . . ?
C27 C32 C33 C34 178.6(3) . . . . ?
C31 C32 C33 C34 -0.1(5) . . . . ?
C24 C33 C34 C43 -91.0(4) . . . . ?
C32 C33 C34 C43 89.0(4) . . . . ?
C24 C33 C34 C35 91.9(4) . . . . ?
C32 C33 C34 C35 -88.0(4) . . . . ?
C43 C34 C35 C36 -178.6(3) . . . . ?
C33 C34 C35 C36 -1.5(5) . . . . ?
C43 C34 C35 C40 0.8(5) . . . . ?
C33 C34 C35 C40 177.9(3) . . . . ?
C40 C35 C36 C37 1.9(5) . . . . ?
C34 C35 C36 C37 -178.7(3) . . . . ?
C35 C36 C37 C38 -0.5(6) . . . . ?
C36 C37 C38 C39 -1.3(6) . . . . ?
C37 C38 C39 C40 1.6(7) . . . . ?
C36 C35 C40 C41 178.6(3) . . . . ?
C34 C35 C40 C41 -0.9(5) . . . . ?
C36 C35 C40 C39 -1.5(5) . . . . ?
C34 C35 C40 C39 179.1(3) . . . . ?
C38 C39 C40 C41 179.7(4) . . . . ?
C38 C39 C40 C35 -0.2(6) . . . . ?
C35 C40 C41 C42 0.8(5) . . . . ?
C39 C40 C41 C42 -179.2(3) . . . . ?
C40 C41 C42 C43 -0.7(5) . . . . ?
C44 O4 C43 C34 177.5(4) . . . . ?
C44 O4 C43 C42 -3.8(6) . . . . ?
C35 C34 C43 O4 178.0(3) . . . . ?
C33 C34 C43 O4 0.9(5) . . . . ?
C35 C34 C43 C42 -0.7(5) . . . . ?
C33 C34 C43 C42 -177.8(3) . . . . ?
C41 C42 C43 O4 -178.0(3) . . . . ?
C41 C42 C43 C34 0.6(5) . . . . ?
C46 N2 C45 C25 178.0(4) . . . . ?
Zn1 N2 C45 C25 1.7(5) . . . . ?
C26 C25 C45 N2 168.6(4) . . . . ?
C24 C25 C45 N2 -8.7(6) . . . . ?
Zn2 O5 C47 C56 -166.9(3) . . . . ?
Zn2 O5 C47 C48 13.4(5) . . . . ?
O5 C47 C48 C49 177.6(3) . . . . ?
C56 C47 C48 C49 -2.1(5) . . . . ?
O5 C47 C48 C68 -2.1(5) . . . . ?
C56 C47 C48 C68 178.2(3) . . . . ?
C47 C48 C49 C50 2.3(5) . . . . ?
C68 C48 C49 C50 -178.0(3) . . . . ?
C48 C49 C50 C51 177.9(3) . . . . ?
C48 C49 C50 C55 -1.7(5) . . . . ?
C49 C50 C51 C52 -179.2(4) . . . . ?
C55 C50 C51 C52 0.3(6) . . . . ?
C50 C51 C52 C53 -1.7(6) . . . . ?
C51 C52 C53 C54 2.1(6) . . . . ?
C52 C53 C54 C55 -1.1(6) . . . . ?
C53 C54 C55 C56 179.0(4) . . . . ?
C53 C54 C55 C50 -0.3(6) . . . . ?
C49 C50 C55 C54 -179.7(3) . . . . ?
C51 C50 C55 C54 0.7(5) . . . . ?
C49 C50 C55 C56 0.9(5) . . . . ?
C51 C50 C55 C56 -178.6(3) . . . . ?
O5 C47 C56 C55 -178.3(4) . . . . ?
C48 C47 C56 C55 1.4(5) . . . . ?
O5 C47 C56 C57 0.9(5) . . . . ?
C48 C47 C56 C57 -179.4(3) . . . . ?
C54 C55 C56 C47 179.8(4) . . . . ?
C50 C55 C56 C47 -0.9(5) . . . . ?
C54 C55 C56 C57 0.6(6) . . . . ?
C50 C55 C56 C57 179.9(3) . . . . ?
C47 C56 C57 C66 -86.7(4) . . . . ?
C55 C56 C57 C66 92.5(4) . . . . ?
C47 C56 C57 C58 92.2(4) . . . . ?
C55 C56 C57 C58 -88.6(4) . . . . ?
C66 C57 C58 C63 0.9(5) . . . . ?
C56 C57 C58 C63 -177.9(3) . . . . ?
C66 C57 C58 C59 -179.6(4) . . . . ?
C56 C57 C58 C59 1.6(5) . . . . ?
C63 C58 C59 C60 2.1(6) . . . . ?
C57 C58 C59 C60 -177.5(3) . . . . ?
C58 C59 C60 C61 -0.5(6) . . . . ?
C59 C60 C61 C62 -0.9(7) . . . . ?
C60 C61 C62 C63 0.5(7) . . . . ?
C57 C58 C63 C64 -1.9(5) . . . . ?
C59 C58 C63 C64 178.6(3) . . . . ?
C57 C58 C63 C62 177.2(3) . . . . ?
C59 C58 C63 C62 -2.3(5) . . . . ?
C61 C62 C63 C64 -179.9(4) . . . . ?
C61 C62 C63 C58 1.1(6) . . . . ?
C58 C63 C64 C65 1.1(5) . . . . ?
C62 C63 C64 C65 -178.0(3) . . . . ?
C63 C64 C65 C66 0.7(5) . . . . ?
C67 O6 C66 C57 178.6(6) . . . . ?
C67 O6 C66 C65 -1.0(7) . . . . ?
C58 C57 C66 O6 -178.7(3) . . . . ?
C56 C57 C66 O6 0.2(5) . . . . ?
C58 C57 C66 C65 0.8(5) . . . . ?
C56 C57 C66 C65 179.7(3) . . . . ?
C64 C65 C66 O6 177.8(3) . . . . ?
C64 C65 C66 C57 -1.7(6) . . . . ?
C69 N3 C68 C48 178.6(5) . . . . ?
Zn2 N3 C68 C48 -2.2(6) . . . . ?
C49 C48 C68 N3 176.9(4) . . . . ?
C47 C48 C68 N3 -3.4(6) . . . . ?
C70 O9 C70 O10 -96(5) 2_655 . . . ?
Zn2 O9 C70 O10 84(5) . . . . ?
C70 O9 C70 O11 34(2) 2_655 . . . ?
Zn2 O9 C70 O11 -146(2) . . . . ?
O9 C70 O11 O10 -152(4) . . . . ?
O9 C70 O10 O11 151(5) . . . . ?
